data_1506122
loop_
_publ_author_name
'Berkessel, Albrecht'
'Roland, Katrin'
'Neud\"orfl, J\"org M'

_publ_section_title
;
 Asymmetric Morita-Baylis-Hillman reaction catalyzed by
 isophoronediamine-derived bis(thio)urea organocatalysts.
;
_journal_issue 19
_journal_name_full 'Organic letters'
_journal_page_first 4195
_journal_page_last 4198
_journal_paper_doi 10.1021/ol061298m
_journal_volume 8
_journal_year 2006
_chemical_formula_moiety 'C24 H32 N4 S2'
_chemical_formula_sum 'C24 H32 N4 S2'
_chemical_formula_weight 440.66
_chemical_name_systematic
; 
N-Phenyl-N'-[(1R,3S)-3-[[[(phenylamino)thioxomethyl]amino]
methyl]-3,5,5-trimethylcyclohexyl]thiourea
;
_space_group_IT_number 19
_symmetry_cell_setting orthorhombic
_symmetry_space_group_name_Hall 'P 2ac 2ab'
_symmetry_space_group_name_H-M 'P 21 21 21'
_atom_sites_solution_hydrogens geom
_atom_sites_solution_primary direct
_atom_sites_solution_secondary difmap
_audit_creation_method SHELXL-97
_cell_angle_alpha 90.00
_cell_angle_beta 90.00
_cell_angle_gamma 90.00
_cell_formula_units_Z 4
_cell_length_a 7.5688(3)
_cell_length_b 9.5287(4)
_cell_length_c 33.9726(14)
_cell_measurement_reflns_used 9844
_cell_measurement_temperature 100(2)
_cell_measurement_theta_max 26.99
_cell_measurement_theta_min 1.20
_cell_volume 2450.13(17)
_computing_cell_refinement 'Nonius DENZO (Otwinowski, Minor 1997)'
_computing_data_collection 'Nonius COLLECT'
_computing_data_reduction 'Nonius DENZO (Otwinowski, Minor 1997)'
_computing_molecular_graphics 'SCHAKAL99 (E. Keller 1999)'
_computing_publication_material 'PLATON (A. L. Spek 1980-2004)'
_computing_structure_refinement 'SHELXL-97 (Sheldrick, 1997)'
_computing_structure_solution 'SHELXS-97 (Sheldrick, 1997)'
_diffrn_ambient_temperature 100(2)
_diffrn_measured_fraction_theta_full 0.987
_diffrn_measured_fraction_theta_max 0.987
_diffrn_measurement_device_type 'Nonius KappaCCD'
_diffrn_measurement_method Phi/Omega-Scans
_diffrn_radiation_monochromator graphite
_diffrn_radiation_source 'fine-focus sealed tube'
_diffrn_radiation_type MoK\a
_diffrn_radiation_wavelength 0.71073
_diffrn_reflns_av_R_equivalents 0.0411
_diffrn_reflns_av_sigmaI/netI 0.1007
_diffrn_reflns_limit_h_max 9
_diffrn_reflns_limit_h_min -5
_diffrn_reflns_limit_k_max 12
_diffrn_reflns_limit_k_min -11
_diffrn_reflns_limit_l_max 27
_diffrn_reflns_limit_l_min -43
_diffrn_reflns_number 9844
_diffrn_reflns_theta_full 26.99
_diffrn_reflns_theta_max 26.99
_diffrn_reflns_theta_min 1.20
_exptl_absorpt_coefficient_mu 0.235
_exptl_absorpt_correction_type none
_exptl_crystal_colour colourless
_exptl_crystal_density_diffrn 1.195
_exptl_crystal_density_method 'not measured'
_exptl_crystal_description needle
_exptl_crystal_F_000 944
_exptl_crystal_size_max .3
_exptl_crystal_size_mid .1
_exptl_crystal_size_min .05
_refine_diff_density_max 0.248
_refine_diff_density_min -0.231
_refine_diff_density_rms 0.075
_refine_ls_abs_structure_details 'Flack H D (1983), Acta Cryst. A39, 876-881'
_refine_ls_abs_structure_Flack 0.06(7)
_refine_ls_extinction_method none
_refine_ls_goodness_of_fit_ref 0.973
_refine_ls_hydrogen_treatment mixed
_refine_ls_matrix_type full
_refine_ls_number_parameters 366
_refine_ls_number_reflns 5183
_refine_ls_number_restraints 0
_refine_ls_restrained_S_all 0.973
_refine_ls_R_factor_all 0.0825
_refine_ls_R_factor_gt 0.0403
_refine_ls_shift/su_max 0.003
_refine_ls_shift/su_mean 0.000
_refine_ls_structure_factor_coef Fsqd
_refine_ls_weighting_details 'calc w=1/[\s^2^(Fo^2^)+(0.0417P)^2^+0.0000P] where P=(Fo^2^+2Fc^2^)/3'
_refine_ls_weighting_scheme calc
_refine_ls_wR_factor_gt 0.0709
_refine_ls_wR_factor_ref 0.0967
_reflns_number_gt 3529
_reflns_number_total 5183
_reflns_threshold_expression >2sigma(I)
_cod_data_source_file ol061298msi20060605_121914.cif
_cod_data_source_block 1c
_cod_original_sg_symbol_H-M P212121
_cod_database_code 1506122

loop_
_symmetry_equiv_pos_as_xyz
'x, y, z'
'-x+1/2, -y, z+1/2'
'x+1/2, -y+1/2, -z'
'-x, y+1/2, -z+1/2'

loop_
_atom_site_label
_atom_site_type_symbol
_atom_site_fract_x
_atom_site_fract_y
_atom_site_fract_z
_atom_site_U_iso_or_equiv
_atom_site_adp_type
_atom_site_occupancy
_atom_site_symmetry_multiplicity
_atom_site_calc_flag
_atom_site_refinement_flags
S1 S 0.13477(10) 0.95628(7) 0.17462(2) 0.0269(2) Uani 1 1 d .
S2 S 0.78543(9) 0.25845(7) 0.13626(2) 0.02837(19) Uani 1 1 d .
N1 N 0.4254(3) 1.0112(2) 0.13210(7) 0.0232(6) Uani 1 1 d .
C2 C 0.8126(4) 0.5855(3) 0.13539(8) 0.0217(7) Uani 1 1 d .
N3 N 1.0380(4) 0.3001(3) 0.18887(7) 0.0248(6) Uani 1 1 d .
N4 N 0.9184(3) 0.5002(2) 0.16233(7) 0.0240(6) Uani 1 1 d .
N5 N 0.1667(3) 1.1102(2) 0.11041(7) 0.0250(6) Uani 1 1 d .
C6 C 0.9208(4) 0.3600(3) 0.16362(8) 0.0216(7) Uani 1 1 d .
C7 C 0.8221(4) 0.7328(3) 0.07323(8) 0.0281(7) Uani 1 1 d .
C8 C 0.2480(4) 1.1822(3) 0.07830(8) 0.0226(7) Uani 1 1 d .
C9 C 1.3511(4) 0.3433(3) 0.19949(8) 0.0253(7) Uani 1 1 d .
C10 C 0.9277(4) 0.6461(3) 0.10301(9) 0.0256(7) Uani 1 1 d .
C11 C 0.2514(4) 1.0272(3) 0.13705(8) 0.0222(6) Uani 1 1 d .
C12 C 0.5986(3) 0.7887(2) 0.13057(8) 0.0204(7) Uani 1 1 d .
C13 C 0.7183(4) 0.7016(3) 0.15775(9) 0.0222(7) Uani 1 1 d .
C14 C 0.3950(5) 1.3270(4) 0.01558(10) 0.0348(9) Uani 1 1 d .
C15 C 0.2405(4) 1.3282(3) 0.07693(9) 0.0274(8) Uani 1 1 d .
C16 C 0.7080(4) 0.8404(3) 0.09539(8) 0.0240(7) Uani 1 1 d .
C17 C 1.2737(4) 0.5451(3) 0.25567(8) 0.0331(8) Uani 1 1 d .
C18 C 0.3123(4) 1.3994(3) 0.04556(10) 0.0334(8) Uani 1 1 d .
C19 C 0.3278(4) 1.1102(3) 0.04792(9) 0.0298(8) Uani 1 1 d .
C20 C 0.5393(4) 0.9170(3) 0.15444(9) 0.0239(7) Uani 1 1 d .
C21 C 1.4860(4) 0.4141(3) 0.21850(9) 0.0295(8) Uani 1 1 d .
C22 C 0.4037(4) 1.1819(3) 0.01684(9) 0.0338(8) Uani 1 1 d .
C23 C 1.1389(5) 0.4724(3) 0.23733(8) 0.0315(8) Uani 1 1 d .
C24 C 1.4474(5) 0.5163(3) 0.24620(9) 0.0311(8) Uani 1 1 d .
C25 C 0.4340(4) 0.7042(3) 0.11895(9) 0.0285(7) Uani 1 1 d .
H25A H 0.3578 0.6921 0.1420 0.043 Uiso 1 1 calc R
H25B H 0.4700 0.6119 0.1090 0.043 Uiso 1 1 calc R
H25C H 0.3691 0.7545 0.0984 0.043 Uiso 1 1 calc R
C26 C 0.9522(5) 0.8129(3) 0.04699(9) 0.0457(9) Uani 1 1 d .
H26A H 1.0189 0.8800 0.0630 0.069 Uiso 1 1 calc R
H26B H 0.8869 0.8635 0.0265 0.069 Uiso 1 1 calc R
H26C H 1.0341 0.7465 0.0346 0.069 Uiso 1 1 calc R
C27 C 1.1773(4) 0.3720(3) 0.20871(8) 0.0223(7) Uani 1 1 d .
C28 C 0.7136(5) 0.6340(3) 0.04676(8) 0.0418(9) Uani 1 1 d .
H28A H 0.6255 0.6886 0.0322 0.063 Uiso 1 1 calc R
H28B H 0.6536 0.5638 0.0631 0.063 Uiso 1 1 calc R
H28C H 0.7925 0.5866 0.0282 0.063 Uiso 1 1 calc R
H1 H 0.726(3) 0.520(2) 0.1228(7) 0.021(7) Uiso 1 1 d .
H2 H 0.306(4) 1.497(2) 0.0442(7) 0.024(8) Uiso 1 1 d .
H3 H 0.623(3) 0.889(2) 0.0750(7) 0.022(7) Uiso 1 1 d .
H4 H 0.792(3) 0.912(3) 0.1032(7) 0.021(7) Uiso 1 1 d .
H5 H 1.373(4) 0.263(3) 0.1774(8) 0.045(8) Uiso 1 1 d .
H6 H 0.445(4) 1.372(3) -0.0043(8) 0.031(9) Uiso 1 1 d .
H7 H 0.660(3) 0.667(2) 0.1781(7) 0.012(7) Uiso 1 1 d .
H8 H 0.474(3) 0.890(2) 0.1763(7) 0.018(8) Uiso 1 1 d .
H9 H 0.328(3) 1.005(2) 0.0473(7) 0.021(7) Uiso 1 1 d .
H10 H 0.459(4) 1.132(3) -0.0059(8) 0.030(9) Uiso 1 1 d .
H11 H 0.803(3) 0.764(2) 0.1677(7) 0.014(7) Uiso 1 1 d .
H12 H 0.183(4) 1.374(3) 0.0968(7) 0.024(8) Uiso 1 1 d .
H13 H 0.986(3) 0.542(3) 0.1756(7) 0.011(8) Uiso 1 1 d .
H14 H 0.639(4) 0.969(2) 0.1607(7) 0.022(7) Uiso 1 1 d .
H15 H 0.989(3) 0.568(3) 0.0871(7) 0.027(8) Uiso 1 1 d .
H17 H 1.013(4) 0.701(3) 0.1146(8) 0.020(8) Uiso 1 1 d .
H18 H 0.056(4) 1.130(3) 0.1154(9) 0.049(11) Uiso 1 1 d .
H19 H 1.018(4) 0.486(2) 0.2456(8) 0.020(7) Uiso 1 1 d .
H20 H 1.041(4) 0.210(3) 0.1846(8) 0.030(9) Uiso 1 1 d .
H21 H 1.539(4) 0.568(3) 0.2568(8) 0.030(9) Uiso 1 1 d .
H22 H 1.251(4) 0.618(3) 0.2763(7) 0.033(8) Uiso 1 1 d .
H23 H 0.474(4) 1.063(3) 0.1149(9) 0.040(10) Uiso 1 1 d .
H24 H 1.610(4) 0.392(3) 0.2104(8) 0.042(9) Uiso 1 1 d .

loop_
_atom_site_aniso_label
_atom_site_aniso_U_11
_atom_site_aniso_U_22
_atom_site_aniso_U_33
_atom_site_aniso_U_23
_atom_site_aniso_U_13
_atom_site_aniso_U_12
S1 0.0250(4) 0.0226(4) 0.0329(4) 0.0031(4) 0.0066(4) 0.0032(3)
S2 0.0211(4) 0.0214(3) 0.0426(5) -0.0016(4) -0.0004(4) 0.0006(4)
N1 0.0221(15) 0.0172(12) 0.0303(14) 0.0047(12) 0.0022(12) 0.0023(11)
C2 0.0228(17) 0.0188(14) 0.0237(15) -0.0009(14) -0.0080(14) 0.0060(13)
N3 0.0300(16) 0.0162(13) 0.0283(15) 0.0005(12) 0.0000(12) 0.0044(11)
N4 0.0221(15) 0.0199(14) 0.0299(15) 0.0003(12) -0.0081(12) -0.0001(12)
N5 0.0202(16) 0.0245(13) 0.0301(14) 0.0042(12) 0.0047(12) 0.0070(12)
C6 0.0192(17) 0.0201(15) 0.0255(16) 0.0013(13) 0.0027(13) 0.0048(13)
C7 0.0322(18) 0.0295(16) 0.0226(15) 0.0026(14) 0.0053(13) 0.0095(15)
C8 0.0175(17) 0.0256(15) 0.0246(16) 0.0021(14) 0.0014(14) 0.0005(13)
C9 0.0270(18) 0.0213(15) 0.0277(17) 0.0030(14) 0.0042(15) 0.0009(15)
C10 0.0246(19) 0.0283(16) 0.0241(17) 0.0003(15) 0.0021(15) 0.0051(16)
C11 0.0217(17) 0.0156(13) 0.0293(16) -0.0034(13) -0.0004(14) 0.0004(13)
C12 0.0179(15) 0.0176(14) 0.0256(15) -0.0003(12) -0.0009(13) 0.0023(12)
C13 0.0224(17) 0.0204(15) 0.0239(17) 0.0045(14) 0.0026(15) -0.0037(14)
C14 0.031(2) 0.040(2) 0.034(2) 0.0116(18) 0.0050(17) -0.0099(17)
C15 0.026(2) 0.0257(17) 0.0305(18) -0.0053(16) 0.0001(16) 0.0061(15)
C16 0.0257(18) 0.0213(15) 0.0250(16) 0.0018(14) 0.0005(14) 0.0056(15)
C17 0.039(2) 0.0386(18) 0.0218(16) -0.0046(16) -0.0010(16) 0.0103(18)
C18 0.036(2) 0.0251(17) 0.039(2) 0.0041(16) -0.0022(17) -0.0019(16)
C19 0.027(2) 0.0253(17) 0.0371(19) -0.0032(15) 0.0066(16) -0.0019(15)
C20 0.0194(17) 0.0221(17) 0.0302(18) 0.0024(15) -0.0009(15) 0.0001(15)
C21 0.0277(19) 0.0310(18) 0.0297(18) 0.0042(16) 0.0040(16) 0.0048(16)
C22 0.032(2) 0.040(2) 0.0303(19) -0.0049(17) 0.0101(16) -0.0011(17)
C23 0.0278(19) 0.0417(19) 0.0250(16) -0.0002(15) -0.0009(16) 0.0127(17)
C24 0.032(2) 0.0344(19) 0.0272(18) 0.0033(16) -0.0047(17) -0.0024(17)
C25 0.0212(17) 0.0242(16) 0.0400(18) -0.0033(14) -0.0043(15) 0.0006(13)
C26 0.049(2) 0.051(2) 0.038(2) 0.0114(18) 0.0200(18) 0.0147(18)
C27 0.0265(19) 0.0190(14) 0.0213(15) 0.0071(13) -0.0031(14) 0.0054(13)
C28 0.050(2) 0.0501(19) 0.0251(17) -0.0102(16) -0.0107(17) 0.0191(19)

loop_
_atom_type_symbol
_atom_type_description
_atom_type_scat_dispersion_real
_atom_type_scat_dispersion_imag
_atom_type_scat_source
C C 0.0033 0.0016 'International Tables Vol C Tables 4.2.6.8 and 6.1.1.4'
H H 0.0000 0.0000 'International Tables Vol C Tables 4.2.6.8 and 6.1.1.4'
N N 0.0061 0.0033 'International Tables Vol C Tables 4.2.6.8 and 6.1.1.4'
S S 0.1246 0.1234 'International Tables Vol C Tables 4.2.6.8 and 6.1.1.4'

loop_
_geom_angle_atom_site_label_1
_geom_angle_atom_site_label_2
_geom_angle_atom_site_label_3
_geom_angle
C11 N1 C20 126.0(3)
C11 N1 H23 116(2)
C20 N1 H23 118(2)
N4 C2 C10 110.6(2)
N4 C2 C13 110.4(2)
C10 C2 C13 110.8(2)
N4 C2 H1 106.2(13)
C10 C2 H1 107.7(14)
C13 C2 H1 111.0(14)
C6 N3 C27 125.4(2)
C6 N3 H20 109(2)
C27 N3 H20 122(2)
C6 N4 C2 125.7(3)
C6 N4 H13 118.1(19)
C2 N4 H13 115.9(18)
C11 N5 C8 125.7(3)
C11 N5 H18 117(2)
C8 N5 H18 117(2)
N4 C6 N3 116.7(3)
N4 C6 S2 123.1(2)
N3 C6 S2 120.2(2)
C10 C7 C26 108.5(2)
C10 C7 C16 109.2(2)
C26 C7 C16 108.3(2)
C10 C7 C28 109.6(2)
C26 C7 C28 107.9(2)
C16 C7 C28 113.3(3)
C19 C8 C15 119.4(3)
C19 C8 N5 121.4(2)
C15 C8 N5 119.2(3)
C27 C9 C21 120.1(3)
C27 C9 H5 116.1(16)
C21 C9 H5 123.8(16)
C2 C10 C7 112.6(2)
C2 C10 H15 111.4(14)
C7 C10 H15 106.1(14)
C2 C10 H17 108.1(17)
C7 C10 H17 110.0(16)
H15 C10 H17 108(2)
N1 C11 N5 116.5(3)
N1 C11 S1 124.3(2)
N5 C11 S1 119.2(2)
C20 C12 C25 108.5(2)
C20 C12 C16 108.3(2)
C25 C12 C16 114.0(2)
C20 C12 C13 106.6(2)
C25 C12 C13 110.4(2)
C16 C12 C13 108.8(2)
C2 C13 C12 111.7(2)
C2 C13 H7 110.8(15)
C12 C13 H7 112.1(17)
C2 C13 H11 108.7(14)
C12 C13 H11 106.0(14)
H7 C13 H11 107(2)
C18 C14 C22 119.8(3)
C18 C14 H6 120.8(19)
C22 C14 H6 119.3(19)
C18 C15 C8 120.2(3)
C18 C15 H12 121.7(16)
C8 C15 H12 118.0(16)
C12 C16 C7 118.0(2)
C12 C16 H3 109.0(13)
C7 C16 H3 108.4(13)
C12 C16 H4 111.6(14)
C7 C16 H4 103.6(14)
H3 C16 H4 105.5(18)
C24 C17 C23 119.9(3)
C24 C17 H22 117.8(17)
C23 C17 H22 122.3(17)
C15 C18 C14 120.3(3)
C15 C18 H2 120.7(16)
C14 C18 H2 119.0(16)
C8 C19 C22 120.5(3)
C8 C19 H9 120.9(15)
C22 C19 H9 118.6(14)
N1 C20 C12 112.9(2)
N1 C20 H8 105.9(16)
C12 C20 H8 110.9(15)
N1 C20 H14 105.6(15)
C12 C20 H14 108.0(15)
H8 C20 H14 113(2)
C9 C21 C24 120.3(3)
C9 C21 H24 117.6(17)
C24 C21 H24 122.0(17)
C19 C22 C14 119.8(3)
C19 C22 H10 122.0(16)
C14 C22 H10 118.0(16)
C17 C23 C27 120.3(3)
C17 C23 H19 120.1(16)
C27 C23 H19 119.5(16)
C17 C24 C21 119.9(3)
C17 C24 H21 121.5(18)
C21 C24 H21 118.5(18)
C12 C25 H25A 109.5
C12 C25 H25B 109.5
H25A C25 H25B 109.5
C12 C25 H25C 109.5
H25A C25 H25C 109.5
H25B C25 H25C 109.5
C7 C26 H26A 109.5
C7 C26 H26B 109.5
H26A C26 H26B 109.5
C7 C26 H26C 109.5
H26A C26 H26C 109.5
H26B C26 H26C 109.5
C9 C27 C23 119.5(3)
C9 C27 N3 120.2(3)
C23 C27 N3 120.3(3)
C7 C28 H28A 109.5
C7 C28 H28B 109.5
H28A C28 H28B 109.5
C7 C28 H28C 109.5
H28A C28 H28C 109.5
H28B C28 H28C 109.5

loop_
_geom_bond_atom_site_label_1
_geom_bond_atom_site_label_2
_geom_bond_distance
S1 C11 1.692(3)
S2 C6 1.688(3)
N1 C11 1.337(3)
N1 C20 1.458(3)
N1 H23 0.85(3)
C2 N4 1.462(3)
C2 C10 1.517(4)
C2 C13 1.520(4)
C2 H1 1.00(2)
N3 C6 1.360(4)
N3 C27 1.426(4)
N3 H20 0.88(3)
N4 C6 1.336(3)
N4 H13 0.79(2)
N5 C11 1.362(3)
N5 C8 1.428(3)
N5 H18 0.88(3)
C7 C10 1.531(4)
C7 C26 1.533(4)
C7 C16 1.538(4)
C7 C28 1.539(4)
C8 C19 1.379(4)
C8 C15 1.392(3)
C9 C27 1.380(4)
C9 C21 1.384(4)
C9 H5 1.09(3)
C10 H15 1.03(3)
C10 H17 0.92(3)
C12 C20 1.534(4)
C12 C25 1.535(4)
C12 C16 1.535(4)
C12 C13 1.537(4)
C13 H7 0.88(2)
C13 H11 0.94(2)
C14 C18 1.380(4)
C14 C22 1.385(4)
C14 H6 0.89(3)
C15 C18 1.375(4)
C15 H12 0.91(2)
C16 H3 1.05(3)
C16 H4 0.97(3)
C17 C24 1.381(4)
C17 C23 1.382(4)
C17 H22 1.00(3)
C18 H2 0.94(2)
C19 C22 1.382(4)
C19 H9 1.00(2)
C20 H8 0.93(3)
C20 H14 0.93(3)
C21 C24 1.385(4)
C21 H24 1.00(3)
C22 H10 1.00(3)
C23 C27 1.395(4)
C23 H19 0.97(3)
C24 H21 0.92(3)
C25 H25A 0.9800
C25 H25B 0.9800
C25 H25C 0.9800
C26 H26A 0.9800
C26 H26B 0.9800
C26 H26C 0.9800
C28 H28A 0.9800
C28 H28B 0.9800
C28 H28C 0.9800

loop_
_cod_related_entry_id
_cod_related_entry_database
_cod_related_entry_code
1 ChemSpider 21199721
